data_2237102
loop_
_publ_author_name
'Abou, Akoun'
'Djand\'e, Abdoulaye'
'Danger, Gr\'egoire'
'Saba, Adama'
'Kakou-Yao, Rita'

_publ_section_title
;
 2-Oxo-2<i>H</i>-chromen-4-yl 4-methoxybenzoate
;
_journal_coeditor_code ZS2245
_journal_issue 12
_journal_name_full 'Acta Crystallographica Section E'
_journal_page_first o3438
_journal_page_last o3439
_journal_paper_doi 10.1107/S1600536812047666
_journal_volume 68
_journal_year 2012
_chemical_formula_iupac 'C17 H12 O5'
_chemical_formula_moiety 'C17 H12 O5'
_chemical_formula_sum 'C17 H12 O5'
_chemical_formula_weight 296.27
_chemical_melting_point_gt 421
_chemical_melting_point_lt 422
_chemical_name_common '4-hydroxycoumarin 4-methoxybenzoate ester'
_chemical_name_systematic
;
2-Oxo-2<i>H</i>-chromen-4-yl 4-methoxybenzoate
;
_space_group_IT_number 2
_symmetry_cell_setting triclinic
_symmetry_space_group_name_Hall '-P 1'
_symmetry_space_group_name_H-M 'P -1'
_atom_sites_solution_hydrogens geom
_atom_sites_solution_primary direct
_atom_sites_solution_secondary difmap
_audit_creation_method SHELXL-97
_cell_angle_alpha 85.218(3)
_cell_angle_beta 83.688(2)
_cell_angle_gamma 81.8930(10)
_cell_formula_units_Z 2
_cell_length_a 4.3710(10)
_cell_length_b 10.535(4)
_cell_length_c 15.193(2)
_cell_measurement_reflns_used 5683
_cell_measurement_temperature 298
_cell_measurement_theta_max 26.97
_cell_measurement_theta_min 2.30
_cell_volume 686.8(3)
_computing_cell_refinement 'DENZO/SCALEPACK (Otwinowski & Minor, 1997)'
_computing_data_collection 'COLLECT (Hooft, 1998)'
_computing_data_reduction 'DENZO/SCALEPACK (Otwinowski & Minor, 1997)'
_computing_molecular_graphics 'PLATON (Spek, 2009)'
_computing_publication_material
;
SHELXL97 (Sheldrick, 2008), publCIF (Westrip, 2010)
and WinGX (Farrugia, 2012)
;
_computing_structure_refinement 'SHELXL97 (Sheldrick, 2008)'
_computing_structure_solution 'SIR2004 (Burla <i>et al.</i>, 2005)'
_diffrn_ambient_temperature 298
_diffrn_measured_fraction_theta_full 0.977
_diffrn_measured_fraction_theta_max 0.908
_diffrn_measurement_device_type 'Nonius KappaCCD'
_diffrn_measurement_method '\f and \w scans'
_diffrn_radiation_monochromator graphite
_diffrn_radiation_source 'fine-focus sealed tube'
_diffrn_radiation_type MoK\a
_diffrn_radiation_wavelength 0.71073
_diffrn_reflns_av_R_equivalents 0.055
_diffrn_reflns_av_sigmaI/netI 0.0663
_diffrn_reflns_limit_h_max 5
_diffrn_reflns_limit_h_min 0
_diffrn_reflns_limit_k_max 13
_diffrn_reflns_limit_k_min -12
_diffrn_reflns_limit_l_max 19
_diffrn_reflns_limit_l_min -18
_diffrn_reflns_number 5683
_diffrn_reflns_theta_full 25.00
_diffrn_reflns_theta_max 26.97
_diffrn_reflns_theta_min 2.30
_diffrn_standards_number 0
_exptl_absorpt_coefficient_mu 0.106
_exptl_absorpt_correction_type none
_exptl_crystal_colour colourless
_exptl_crystal_density_diffrn 1.433
_exptl_crystal_density_method 'not measured'
_exptl_crystal_description prism
_exptl_crystal_F_000 308
_exptl_crystal_size_max 0.25
_exptl_crystal_size_mid 0.15
_exptl_crystal_size_min 0.04
_refine_diff_density_max 0.170
_refine_diff_density_min -0.226
_refine_ls_extinction_method none
_refine_ls_goodness_of_fit_ref 1.106
_refine_ls_hydrogen_treatment constr
_refine_ls_matrix_type full
_refine_ls_number_constraints 48
_refine_ls_number_parameters 200
_refine_ls_number_reflns 2731
_refine_ls_number_restraints 0
_refine_ls_restrained_S_all 1.106
_refine_ls_R_factor_all 0.1347
_refine_ls_R_factor_gt 0.0658
_refine_ls_shift/su_max 0.000
_refine_ls_shift/su_mean 0.000
_refine_ls_structure_factor_coef Fsqd
_refine_ls_weighting_details 'calc w=1/[\s^2^(Fo^2^)+(0.0324P)^2^+0.5861P] where P=(Fo^2^+2Fc^2^)/3'
_refine_ls_weighting_scheme calc
_refine_ls_wR_factor_gt 0.1304
_refine_ls_wR_factor_ref 0.1629
_reflns_number_gt 1540
_reflns_number_total 2731
_reflns_threshold_expression I>2\s(I)
_cod_data_source_file zs2245.cif
_cod_data_source_block I
_cod_database_code 2237102
_cod_database_fobs_code 2237102

loop_
_symmetry_equiv_pos_as_xyz
'x, y, z'
'-x, -y, -z'

loop_
_atom_site_type_symbol
_atom_site_label
_atom_site_fract_x
_atom_site_fract_y
_atom_site_fract_z
_atom_site_U_iso_or_equiv
_atom_site_adp_type
_atom_site_calc_flag
_atom_site_refinement_flags
_atom_site_occupancy
_atom_site_symmetry_multiplicity
O O3 0.1598(5) 0.05340(19) 0.31179(13) 0.0542(6) Uani d . 1 1
O O1 -0.3230(5) 0.3325(2) 0.47003(14) 0.0528(6) Uani d . 1 1
O O2 -0.5808(6) 0.1879(2) 0.54685(17) 0.0722(7) Uani d . 1 1
C C11 0.2683(7) -0.0573(3) 0.1811(2) 0.0447(7) Uani d . 1 1
O O4 -0.1068(6) 0.1288(2) 0.19569(15) 0.0656(7) Uani d . 1 1
O O5 0.7433(6) -0.3598(2) 0.04518(16) 0.0702(7) Uani d . 1 1
C C5 -0.0670(8) 0.4966(3) 0.3926(2) 0.0525(8) Uani d . 1 1
H H5 -0.1839 0.5552 0.4297 0.063 Uiso calc R 1 1
C C9 -0.0098(7) 0.1490(3) 0.3629(2) 0.0459(8) Uani d . 1 1
C C1 0.0601(7) 0.2784(3) 0.3473(2) 0.0443(7) Uani d . 1 1
C C6 -0.1068(7) 0.3679(3) 0.4027(2) 0.0455(8) Uani d . 1 1
C C14 0.5790(7) -0.2567(3) 0.0861(2) 0.0512(8) Uani d . 1 1
C C10 0.0876(8) 0.0505(3) 0.2267(2) 0.0500(8) Uani d . 1 1
C C4 0.1473(8) 0.5360(3) 0.3273(2) 0.0586(9) Uani d . 1 1
H H4 0.1758 0.6222 0.3199 0.070 Uiso calc R 1 1
C C7 -0.3849(8) 0.2081(3) 0.4861(2) 0.0532(8) Uani d . 1 1
C C12 0.4725(7) -0.1501(3) 0.2215(2) 0.0510(8) Uani d . 1 1
H H12 0.5054 -0.1455 0.2805 0.061 Uiso calc R 1 1
C C15 0.3792(8) -0.1649(3) 0.0454(2) 0.0612(10) Uani d . 1 1
H H15 0.3468 -0.1691 -0.0138 0.073 Uiso calc R 1 1
C C8 -0.2172(8) 0.1147(3) 0.4278(2) 0.0520(8) Uani d . 1 1
H H8 -0.2550 0.0296 0.4359 0.062 Uiso calc R 1 1
C C13 0.6278(8) -0.2498(3) 0.1738(2) 0.0565(9) Uani d . 1 1
H H13 0.7656 -0.3125 0.2008 0.068 Uiso calc R 1 1
C C16 0.2264(8) -0.0658(3) 0.0939(2) 0.0618(10) Uani d . 1 1
H H16 0.0905 -0.0027 0.0665 0.074 Uiso calc R 1 1
C C3 0.3223(8) 0.4490(3) 0.2719(2) 0.0585(9) Uani d . 1 1
H H3 0.4692 0.4768 0.2283 0.070 Uiso calc R 1 1
C C2 0.2795(7) 0.3217(3) 0.2813(2) 0.0525(8) Uani d . 1 1
H H2 0.3965 0.2639 0.2437 0.063 Uiso calc R 1 1
C C17 0.7156(10) -0.3667(4) -0.0473(2) 0.0784(12) Uani d . 1 1
H H17A 0.5023 -0.3692 -0.0560 0.118 Uiso calc R 1 1
H H17B 0.8401 -0.4429 -0.0680 0.118 Uiso calc R 1 1
H H17C 0.7859 -0.2924 -0.0800 0.118 Uiso calc R 1 1

loop_
_atom_site_aniso_label
_atom_site_aniso_U_11
_atom_site_aniso_U_22
_atom_site_aniso_U_33
_atom_site_aniso_U_12
_atom_site_aniso_U_13
_atom_site_aniso_U_23
O3 0.0695(15) 0.0459(12) 0.0453(13) 0.0091(10) -0.0096(11) -0.0155(10)
O1 0.0634(14) 0.0459(13) 0.0478(13) -0.0031(10) 0.0020(11) -0.0138(10)
O2 0.0892(19) 0.0661(16) 0.0575(16) -0.0115(13) 0.0144(14) -0.0096(12)
C11 0.0515(19) 0.0393(17) 0.0429(18) -0.0017(13) -0.0024(14) -0.0103(14)
O4 0.0724(16) 0.0624(15) 0.0601(15) 0.0189(12) -0.0207(13) -0.0215(12)
O5 0.0938(19) 0.0529(14) 0.0594(16) 0.0174(13) -0.0090(13) -0.0219(12)
C5 0.060(2) 0.0451(19) 0.054(2) 0.0007(15) -0.0131(17) -0.0166(15)
C9 0.057(2) 0.0391(17) 0.0418(18) 0.0060(14) -0.0117(16) -0.0130(14)
C1 0.0482(18) 0.0443(18) 0.0404(17) 0.0026(14) -0.0096(14) -0.0106(14)
C6 0.0508(19) 0.0458(18) 0.0407(18) -0.0030(14) -0.0080(15) -0.0095(14)
C14 0.060(2) 0.0394(17) 0.053(2) 0.0007(15) -0.0023(16) -0.0139(15)
C10 0.055(2) 0.0488(19) 0.047(2) -0.0023(16) -0.0085(16) -0.0116(15)
C4 0.070(2) 0.047(2) 0.061(2) -0.0107(17) -0.0139(19) -0.0028(17)
C7 0.065(2) 0.049(2) 0.045(2) -0.0026(16) -0.0074(17) -0.0086(15)
C12 0.063(2) 0.0443(18) 0.0452(19) -0.0020(15) -0.0084(16) -0.0076(15)
C15 0.077(2) 0.059(2) 0.047(2) 0.0108(18) -0.0159(18) -0.0186(17)
C8 0.066(2) 0.0430(18) 0.0464(19) -0.0012(15) -0.0070(17) -0.0073(15)
C13 0.071(2) 0.0420(18) 0.053(2) 0.0105(16) -0.0108(17) -0.0073(16)
C16 0.078(2) 0.054(2) 0.051(2) 0.0165(17) -0.0171(18) -0.0157(17)
C3 0.065(2) 0.062(2) 0.051(2) -0.0137(17) -0.0056(17) -0.0051(17)
C2 0.056(2) 0.057(2) 0.0447(19) 0.0012(16) -0.0072(16) -0.0129(15)
C17 0.103(3) 0.071(3) 0.057(2) 0.015(2) -0.006(2) -0.029(2)

loop_
_atom_type_symbol
_atom_type_description
_atom_type_scat_dispersion_real
_atom_type_scat_dispersion_imag
_atom_type_scat_source
C C 0.0033 0.0016 'International Tables Vol C Tables 4.2.6.8 and 6.1.1.4'
H H 0.0000 0.0000 'International Tables Vol C Tables 4.2.6.8 and 6.1.1.4'
O O 0.0106 0.0060 'International Tables Vol C Tables 4.2.6.8 and 6.1.1.4'

loop_
_geom_angle_atom_site_label_1
_geom_angle_atom_site_label_2
_geom_angle_atom_site_label_3
_geom_angle
C10 O3 C9 117.2(2)
C7 O1 C6 122.2(2)
C16 C11 C12 119.0(3)
C16 C11 C10 117.4(3)
C12 C11 C10 123.6(3)
C14 O5 C17 117.5(3)
C4 C5 C6 118.9(3)
C4 C5 H5 120.6
C6 C5 H5 120.6
C8 C9 O3 118.5(3)
C8 C9 C1 122.3(3)
O3 C9 C1 119.1(3)
C6 C1 C2 117.9(3)
C6 C1 C9 116.4(3)
C2 C1 C9 125.7(3)
O1 C6 C5 116.8(3)
O1 C6 C1 121.3(3)
C5 C6 C1 121.9(3)
C15 C14 O5 123.9(3)
C15 C14 C13 120.6(3)
O5 C14 C13 115.5(3)
O4 C10 O3 121.8(3)
O4 C10 C11 125.8(3)
O3 C10 C11 112.4(3)
C5 C4 C3 120.8(3)
C5 C4 H4 119.6
C3 C4 H4 119.6
O2 C7 O1 116.6(3)
O2 C7 C8 126.4(3)
O1 C7 C8 116.9(3)
C11 C12 C13 119.6(3)
C11 C12 H12 120.2
C13 C12 H12 120.2
C14 C15 C16 118.4(3)
C14 C15 H15 120.8
C16 C15 H15 120.8
C9 C8 C7 120.8(3)
C9 C8 H8 119.6
C7 C8 H8 119.6
C12 C13 C14 120.2(3)
C12 C13 H13 119.9
C14 C13 H13 119.9
C11 C16 C15 122.1(3)
C11 C16 H16 118.9
C15 C16 H16 118.9
C2 C3 C4 120.2(3)
C2 C3 H3 119.9
C4 C3 H3 119.9
C3 C2 C1 120.4(3)
C3 C2 H2 119.8
C1 C2 H2 119.8
O5 C17 H17A 109.5
O5 C17 H17B 109.5
H17A C17 H17B 109.5
O5 C17 H17C 109.5
H17A C17 H17C 109.5
H17B C17 H17C 109.5

loop_
_geom_bond_atom_site_label_1
_geom_bond_atom_site_label_2
_geom_bond_distance
O3 C10 1.368(4)
O3 C9 1.400(3)
O1 C7 1.373(4)
O1 C6 1.379(4)
O2 C7 1.214(4)
C11 C16 1.369(4)
C11 C12 1.380(4)
C11 C10 1.467(4)
O4 C10 1.204(4)
O5 C14 1.370(3)
O5 C17 1.433(4)
C5 C4 1.368(4)
C5 C6 1.385(4)
C5 H5 0.9300
C9 C8 1.327(4)
C9 C1 1.434(4)
C1 C6 1.391(4)
C1 C2 1.403(4)
C14 C15 1.365(4)
C14 C13 1.381(4)
C4 C3 1.387(5)
C4 H4 0.9300
C7 C8 1.445(4)
C12 C13 1.381(4)
C12 H12 0.9300
C15 C16 1.379(4)
C15 H15 0.9300
C8 H8 0.9300
C13 H13 0.9300
C16 H16 0.9300
C3 C2 1.373(4)
C3 H3 0.9300
C2 H2 0.9300
C17 H17A 0.9600
C17 H17B 0.9600
C17 H17C 0.9600

loop_
_geom_hbond_atom_site_label_D
_geom_hbond_atom_site_label_H
_geom_hbond_atom_site_label_A
_geom_hbond_site_symmetry_A
_geom_hbond_distance_DH
_geom_hbond_distance_HA
_geom_hbond_distance_DA
_geom_hbond_angle_DHA
C8 H8 O2 2_456 0.93 2.48 3.407(4) 173.3
C2 H2 O4 1_655 0.93 2.49 3.340(4) 151.2
C17 H17B O5 2_745 0.96 2.59 3.461(4) 151.0

loop_
_geom_torsion_atom_site_label_1
_geom_torsion_atom_site_label_2
_geom_torsion_atom_site_label_3
_geom_torsion_atom_site_label_4
_geom_torsion
C10 O3 C9 C8 107.7(3)
C10 O3 C9 C1 -76.3(4)
C8 C9 C1 C6 -1.4(4)
O3 C9 C1 C6 -177.3(3)
C8 C9 C1 C2 178.8(3)
O3 C9 C1 C2 2.9(5)
C7 O1 C6 C5 179.5(3)
C7 O1 C6 C1 0.1(4)
C4 C5 C6 O1 179.4(3)
C4 C5 C6 C1 -1.3(5)
C2 C1 C6 O1 -179.0(3)
C9 C1 C6 O1 1.2(4)
C2 C1 C6 C5 1.7(4)
C9 C1 C6 C5 -178.1(3)
C17 O5 C14 C15 3.8(5)
C17 O5 C14 C13 -176.1(3)
C9 O3 C10 O4 2.2(5)
C9 O3 C10 C11 -177.0(3)
C16 C11 C10 O4 4.1(5)
C12 C11 C10 O4 -175.1(3)
C16 C11 C10 O3 -176.7(3)
C12 C11 C10 O3 4.1(4)
C6 C5 C4 C3 0.0(5)
C6 O1 C7 O2 -179.7(3)
C6 O1 C7 C8 -1.3(4)
C16 C11 C12 C13 -0.6(5)
C10 C11 C12 C13 178.6(3)
O5 C14 C15 C16 179.8(3)
C13 C14 C15 C16 -0.3(5)
O3 C9 C8 C7 176.2(3)
C1 C9 C8 C7 0.3(5)
O2 C7 C8 C9 179.3(3)
O1 C7 C8 C9 1.1(5)
C11 C12 C13 C14 0.0(5)
C15 C14 C13 C12 0.5(5)
O5 C14 C13 C12 -179.7(3)
C12 C11 C16 C15 0.7(5)
C10 C11 C16 C15 -178.5(3)
C14 C15 C16 C11 -0.3(6)
C5 C4 C3 C2 0.9(5)
C4 C3 C2 C1 -0.5(5)
C6 C1 C2 C3 -0.8(5)
C9 C1 C2 C3 179.0(3)

loop_
_cod_related_entry_id
_cod_related_entry_database
_cod_related_entry_code
1 ChemSpider 686425
